data_4112155
loop_
_publ_author_name
'Adam J. Clarke'
'Michael J. Ingleson'
'Gabriele Kociok-K\"ohn'
'Mary F. Mahon'
'Nathan J. Patmore'
'Jonathan P. Rourke'
'Giuseppe D. Ruggiero'
'Andrew S. Weller'

_publ_section_title
;
 Silver-Phosphine Complexes of the Highly Methylated Carborane Monoanion
 [closo-1-H-CB11Me11]-
;
_journal_name_full 'Journal of the American Chemical Society'
_journal_page_first 1503
_journal_page_last 1517
_journal_paper_doi 10.1021/ja038173m
_journal_volume 126
_journal_year 2004
_chemical_formula_sum 'C49 H66 Ag B11 P2'
_chemical_formula_weight 943.74
_chemical_name_common 'Compound 5'
_chemical_name_systematic
;
 ?
;
_space_group_IT_number 176
_symmetry_cell_setting hexagonal
_symmetry_space_group_name_Hall '-P 6c'
_symmetry_space_group_name_H-M 'P 63/m'
_atom_sites_solution_hydrogens geom
_atom_sites_solution_primary direct
_atom_sites_solution_secondary difmap
_audit_creation_method SHELXL-97
_cell_angle_alpha 90.00
_cell_angle_beta 90.00
_cell_angle_gamma 120.00
_cell_formula_units_Z 2
_cell_length_a 11.5760(2)
_cell_length_b 11.5760(2)
_cell_length_c 21.3890(2)
_cell_measurement_reflns_used 25
_cell_measurement_temperature 150(2)
_cell_measurement_theta_max 18
_cell_measurement_theta_min 12
_cell_volume 2482.21(6)
_computing_data_reduction 'Denzo and Scalepack (otwinowski & Minor, 1997)'
_computing_molecular_graphics 'ORTEX (P.McArdle, 1995)'
_computing_publication_material 'SHELXL-97/2 (Sheldrick,1997)'
_computing_structure_refinement 'SHELXL-97 (Sheldrick, 1997)'
_computing_structure_solution 'SHELXS-97 (Sheldrick, 1990)'
_diffrn_ambient_temperature 150(2)
_diffrn_measured_fraction_theta_full 0.995
_diffrn_measured_fraction_theta_max 0.995
_diffrn_measurement_device_type KappaCCD
_diffrn_measurement_method KappaCCD
_diffrn_radiation_monochromator graphite
_diffrn_radiation_source 'fine-focus sealed tube'
_diffrn_radiation_type MoK\a
_diffrn_radiation_wavelength 0.71073
_diffrn_reflns_av_R_equivalents 0.0715
_diffrn_reflns_av_sigmaI/netI 0.0314
_diffrn_reflns_limit_h_max 16
_diffrn_reflns_limit_h_min -16
_diffrn_reflns_limit_k_max 16
_diffrn_reflns_limit_k_min -16
_diffrn_reflns_limit_l_max 30
_diffrn_reflns_limit_l_min -29
_diffrn_reflns_number 49404
_diffrn_reflns_theta_full 30.02
_diffrn_reflns_theta_max 30.02
_diffrn_reflns_theta_min 4.00
_exptl_absorpt_coefficient_mu 0.504
_exptl_absorpt_correction_T_max 0.86
_exptl_absorpt_correction_T_min 0.90
_exptl_absorpt_correction_type multi-scan
_exptl_crystal_colour Colourless
_exptl_crystal_density_diffrn 1.263
_exptl_crystal_description Column
_exptl_crystal_F_000 984
_exptl_crystal_size_max 0.25
_exptl_crystal_size_mid 0.15
_exptl_crystal_size_min 0.15
_refine_diff_density_max 0.699
_refine_diff_density_min -0.531
_refine_diff_density_rms 0.081
_refine_ls_extinction_coef 0.0054(14)
_refine_ls_extinction_expression Fc^*^=kFc[1+0.001xFc^2^\l^3^/sin(2\q)]^-1/4^
_refine_ls_extinction_method SHELXL
_refine_ls_goodness_of_fit_ref 1.036
_refine_ls_hydrogen_treatment constr
_refine_ls_matrix_type full
_refine_ls_number_parameters 133
_refine_ls_number_reflns 2478
_refine_ls_number_restraints 0
_refine_ls_restrained_S_all 1.036
_refine_ls_R_factor_all 0.0569
_refine_ls_R_factor_gt 0.0364
_refine_ls_shift/su_max 0.000
_refine_ls_shift/su_mean 0.000
_refine_ls_structure_factor_coef Fsqd
_refine_ls_weighting_details
; calc
 [1.00000+0.00000exp(0.00(sin\q/\l)^2^)]/
   [\s^2^(Fo^2^)+0.0000+0.7188*P+(0.0577P)^2^+0.0000sin\q/\l]
 where P = 0.00000Fo^2^ + 1.00000Fc^2^
;
_refine_ls_weighting_scheme calc
_refine_ls_wR_factor_gt 0.0918
_refine_ls_wR_factor_ref 0.1017
_reflns_number_gt 1878
_reflns_number_total 2478
_reflns_threshold_expression >2sigma(I)
_cod_data_source_file ja038173msi20031125_071245.cif
_cod_data_source_block c:\backup\helix\maxus\p63onm
_cod_database_code 4112155

loop_
_symmetry_equiv_pos_as_xyz
'x, y, z'
'x-y, x, z+1/2'
'-y, x-y, z'
'-x, -y, z+1/2'
'-x+y, -x, z'
'y, -x+y, z+1/2'
'-x, -y, -z'
'-x+y, -x, -z-1/2'
'y, -x+y, -z'
'x, y, -z-1/2'
'x-y, x, -z'
'-y, x-y, -z-1/2'

loop_
_atom_site_label
_atom_site_type_symbol
_atom_site_fract_x
_atom_site_fract_y
_atom_site_fract_z
_atom_site_U_iso_or_equiv
_atom_site_adp_type
_atom_site_occupancy
_atom_site_symmetry_multiplicity
_atom_site_calc_flag
_atom_site_refinement_flags
_atom_site_disorder_assembly
_atom_site_disorder_group
Ag1 Ag 0.3333 0.6667 0.2500 0.02943(14) Uani 1 6 d S . .
P1 P 0.3333 0.6667 0.36268(3) 0.02647(18) Uani 1 3 d S . .
C1 C 0.49693(18) 0.77697(18) 0.39594(8) 0.0308(4) Uani 1 1 d . . .
C2 C 0.6076(2) 0.7935(2) 0.36318(10) 0.0402(5) Uani 1 1 d . . .
H2 H 0.5958 0.7459 0.3253 0.048 Uiso 1 1 calc R . .
C3 C 0.7356(2) 0.8791(2) 0.38523(11) 0.0473(5) Uani 1 1 d . . .
H3 H 0.8108 0.8893 0.3626 0.057 Uiso 1 1 calc R . .
C4 C 0.7536(2) 0.9488(2) 0.43973(10) 0.0443(5) Uani 1 1 d . . .
H4 H 0.8412 1.0084 0.4544 0.053 Uiso 1 1 calc R . .
C5 C 0.6448(2) 0.9325(2) 0.47315(11) 0.0514(6) Uani 1 1 d . . .
H5 H 0.6574 0.9798 0.5111 0.062 Uiso 1 1 calc R . .
C6 C 0.5162(2) 0.8466(2) 0.45138(9) 0.0468(5) Uani 1 1 d . . .
H6 H 0.4415 0.8357 0.4746 0.056 Uiso 1 1 calc R . .
C1A C 0.0099(4) 0.4736(4) 0.7500 0.139(3) Uani 1 2 d S . .
H1A1 H -0.0320 0.5215 0.7680 0.209 Uiso 0.50 1 calc PR . .
H1A2 H -0.0139 0.3939 0.7750 0.209 Uiso 0.50 1 calc PR . .
H1A3 H -0.0214 0.4472 0.7070 0.209 Uiso 0.50 1 calc PR . .
C2A C 0.2122(7) 0.7430(7) 0.8675(3) 0.0794(19) Uani 0.50 1 d P A 1
H2A1 H 0.1300 0.6638 0.8812 0.119 Uiso 0.50 1 calc PR A 1
H2A2 H 0.1925 0.8133 0.8559 0.119 Uiso 0.50 1 calc PR A 1
H2A3 H 0.2774 0.7747 0.9016 0.119 Uiso 0.50 1 calc PR A 1
C3A C 0.1427(6) 0.7976(6) 0.7838(4) 0.0789(19) Uani 0.50 1 d P . 2
H3A1 H 0.1325 0.8010 0.8291 0.118 Uiso 0.50 1 calc PR . 2
H3A2 H 0.0548 0.7429 0.7646 0.118 Uiso 0.50 1 calc PR . 2
H3A3 H 0.1847 0.8882 0.7666 0.118 Uiso 0.50 1 calc PR . 2
C4A C 0.1454(9) 0.5572(10) 0.6207(3) 0.107(3) Uani 0.50 1 d P A 2
H4A1 H 0.1665 0.6343 0.5941 0.161 Uiso 0.50 1 calc PR A 2
H4A2 H 0.0505 0.5114 0.6317 0.161 Uiso 0.50 1 calc PR A 2
H4A3 H 0.1654 0.4956 0.5980 0.161 Uiso 0.50 1 calc PR A 2
B1 B 0.1674(3) 0.5680(3) 0.7500 0.0485(9) Uani 1 2 d S . .
B2 B 0.2720(6) 0.7060(6) 0.8083(2) 0.0409(11) Uani 0.50 1 d P . .
B3 B 0.2353(4) 0.7329(4) 0.7310(2) 0.0366(11) Uani 0.50 1 d P . .
B4 B 0.2349(5) 0.6074(5) 0.6842(2) 0.0378(9) Uani 0.50 1 d P . .

loop_
_atom_site_aniso_label
_atom_site_aniso_U_11
_atom_site_aniso_U_22
_atom_site_aniso_U_33
_atom_site_aniso_U_23
_atom_site_aniso_U_13
_atom_site_aniso_U_12
Ag1 0.03562(16) 0.03562(16) 0.01704(17) 0.000 0.000 0.01781(8)
P1 0.0309(3) 0.0309(3) 0.0177(3) 0.000 0.000 0.01543(13)
C1 0.0362(9) 0.0315(9) 0.0239(8) -0.0004(7) -0.0039(7) 0.0164(8)
C2 0.0378(11) 0.0433(11) 0.0393(10) -0.0087(8) -0.0046(8) 0.0203(9)
C3 0.0348(11) 0.0486(12) 0.0572(14) -0.0062(10) -0.0030(9) 0.0198(10)
C4 0.0411(11) 0.0357(10) 0.0484(12) -0.0011(9) -0.0134(9) 0.0134(9)
C5 0.0533(13) 0.0523(13) 0.0370(11) -0.0157(9) -0.0115(10) 0.0178(11)
C6 0.0441(12) 0.0576(14) 0.0315(10) -0.0099(9) -0.0012(8) 0.0201(10)
C1A 0.031(2) 0.041(2) 0.336(11) 0.000 0.000 0.0103(18)
C2A 0.085(4) 0.095(5) 0.060(3) -0.018(3) 0.022(3) 0.046(4)
C3A 0.049(3) 0.052(3) 0.143(6) -0.014(3) 0.006(3) 0.031(2)
C4A 0.103(6) 0.136(7) 0.065(4) -0.026(4) -0.026(4) 0.047(5)
B1 0.0273(16) 0.0288(16) 0.088(3) 0.000 0.000 0.0129(13)
B2 0.048(3) 0.050(3) 0.028(2) -0.014(2) 0.005(2) 0.027(3)
B3 0.0291(19) 0.0268(19) 0.052(4) 0.0019(16) -0.0060(16) 0.0125(16)
B4 0.036(3) 0.034(3) 0.037(2) -0.0083(18) -0.0131(19) 0.013(2)

loop_
_atom_type_symbol
_atom_type_description
_atom_type_scat_dispersion_real
_atom_type_scat_dispersion_imag
_atom_type_scat_source
C C 0.0033 0.0016 'International Tables Vol C Tables 4.2.6.8 and 6.1.1.4'
H H 0.0000 0.0000 'International Tables Vol C Tables 4.2.6.8 and 6.1.1.4'
B B 0.0013 0.0007 'International Tables Vol C Tables 4.2.6.8 and 6.1.1.4'
P P 0.1023 0.0942 'International Tables Vol C Tables 4.2.6.8 and 6.1.1.4'
Ag Ag -0.8971 1.1015 'International Tables Vol C Tables 4.2.6.8 and 6.1.1.4'

loop_
_geom_angle_atom_site_label_1
_geom_angle_atom_site_label_2
_geom_angle_atom_site_label_3
_geom_angle
_geom_angle_site_symmetry_1
_geom_angle_site_symmetry_3
P1 Ag1 P1 180.0 . 8_566
C1 P1 C1 105.68(7) 3_665 .
C1 P1 C1 105.68(7) 3_665 5_565
C1 P1 C1 105.68(7) . 5_565
C1 P1 Ag1 113.04(6) 3_665 .
C1 P1 Ag1 113.04(6) . .
C1 P1 Ag1 113.04(6) 5_565 .
C2 C1 C6 118.81(18) . .
C2 C1 P1 117.73(14) . .
C6 C1 P1 123.44(16) . .
C1 C2 C3 120.61(19) . .
C4 C3 C2 120.1(2) . .
C3 C4 C5 120.1(2) . .
C4 C5 C6 120.1(2) . .
C1 C6 C5 120.3(2) . .
B4 B1 B4 128.5(4) 10_557 .
B4 B1 C1A 115.8(2) 10_557 .
B4 B1 C1A 115.8(2) . .
B4 B1 B3 65.0(3) 10_557 10_557
B4 B1 B3 90.2(3) . 10_557
C1A B1 B3 119.8(3) . 10_557
B4 B1 B3 90.2(3) 10_557 .
B4 B1 B3 65.0(3) . .
C1A B1 B3 119.8(3) . .
B3 B1 B3 27.4(3) 10_557 .
B4 B1 B3 64.4(3) 10_557 12_667
B4 B1 B3 89.6(3) . 12_667
C1A B1 B3 119.3(3) . 12_667
B3 B1 B3 113.7(4) 10_557 12_667
B3 B1 B3 120.9(3) . 12_667
B4 B1 B3 89.6(3) 10_557 3_665
B4 B1 B3 64.4(3) . 3_665
C1A B1 B3 119.3(3) . 3_665
B3 B1 B3 120.9(3) 10_557 3_665
B3 B1 B3 113.7(4) . 3_665
B3 B1 B3 27.3(3) 12_667 3_665
B4 B1 B2 32.0(2) 10_557 .
B4 B1 B2 109.2(3) . .
C1A B1 B2 127.3(2) . .
B3 B1 B2 33.4(2) 10_557 .
B3 B1 B2 58.3(3) . .
B3 B1 B2 86.0(3) 12_667 .
B3 B1 B2 103.8(3) 3_665 .
B4 B1 B2 109.2(3) 10_557 10_557
B4 B1 B2 32.0(2) . 10_557
C1A B1 B2 127.3(2) . 10_557
B3 B1 B2 58.3(3) 10_557 10_557
B3 B1 B2 33.4(2) . 10_557
B3 B1 B2 103.8(3) 12_667 10_557
B3 B1 B2 86.0(3) 3_665 10_557
B2 B1 B2 81.6(4) . 10_557
B4 B1 B2 32.0(2) 10_557 3_665
B4 B1 B2 108.2(3) . 3_665
C1A B1 B2 127.4(2) . 3_665
B3 B1 B2 86.1(3) 10_557 3_665
B3 B1 B2 103.8(3) . 3_665
B3 B1 B2 33.0(2) 12_667 3_665
B3 B1 B2 57.7(3) 3_665 3_665
B2 B1 B2 54.6(3) . 3_665
B2 B1 B2 105.3(3) 10_557 3_665
B4 B1 B2 108.2(3) 10_557 12_667
B4 B1 B2 32.0(2) . 12_667
C1A B1 B2 127.4(2) . 12_667
B3 B1 B2 103.8(3) 10_557 12_667
B3 B1 B2 86.1(3) . 12_667
B3 B1 B2 57.7(3) 12_667 12_667
B3 B1 B2 33.0(2) 3_665 12_667
B2 B1 B2 105.3(3) . 12_667
B2 B1 B2 54.6(3) 10_557 12_667
B2 B1 B2 80.3(3) 3_665 12_667
B4 B2 B4 115.3(7) 10_557 8_567
B4 B2 B3 117.0(6) 10_557 10_557
B4 B2 B3 114.7(6) 8_567 10_557
B4 B2 C2A 100.3(5) 10_557 .
B4 B2 C2A 101.2(5) 8_567 .
B3 B2 C2A 105.0(5) 10_557 .
B4 B2 B2 89.1(4) 10_557 5_565
B4 B2 B2 29.9(4) 8_567 5_565
B3 B2 B2 120.8(4) 10_557 5_565
C2A B2 B2 122.2(4) . 5_565
B4 B2 B2 30.4(4) 10_557 3_665
B4 B2 B2 88.6(4) 8_567 3_665
B3 B2 B2 122.4(4) 10_557 3_665
C2A B2 B2 121.8(4) . 3_665
B2 B2 B2 60.000(1) 5_565 3_665
B4 B2 B3 110.1(5) 10_557 .
B4 B2 B3 108.8(5) 8_567 .
B3 B2 B3 16.1(2) 10_557 .
C2A B2 B3 121.1(4) . .
B2 B2 B3 107.8(3) 5_565 .
B2 B2 B3 108.6(2) 3_665 .
B4 B2 B1 55.0(4) 10_557 .
B4 B2 B1 134.0(4) 8_567 .
B3 B2 B1 63.0(3) 10_557 .
C2A B2 B1 124.3(4) . .
B2 B2 B1 107.8(3) 5_565 .
B2 B2 B1 63.4(3) 3_665 .
B3 B2 B1 55.3(2) . .
B4 B2 B1 133.6(4) 10_557 8_567
B4 B2 B1 53.8(4) 8_567 8_567
B3 B2 B1 62.2(4) 10_557 8_567
C2A B2 B1 125.4(4) . 8_567
B2 B2 B1 61.9(3) 5_565 8_567
B2 B2 B1 106.6(3) 3_665 8_567
B3 B2 B1 55.0(2) . 8_567
B1 B2 B1 98.0(2) . 8_567
B4 B2 B4 58.5(4) 10_557 12_667
B4 B2 B4 58.5(4) 8_567 12_667
B3 B2 B4 131.8(4) 10_557 12_667
C2A B2 B4 123.1(4) . 12_667
B2 B2 B4 30.56(18) 5_565 12_667
B2 B2 B4 30.07(18) 3_665 12_667
B3 B2 B4 115.8(3) . 12_667
B1 B2 B4 88.1(3) . 12_667
B1 B2 B4 87.1(3) 8_567 12_667
B3 B3 B2 142.7(3) 10_557 10_557
B3 B3 B1 76.28(17) 10_557 .
B2 B3 B1 83.6(4) 10_557 .
B3 B3 B1 76.34(17) 10_557 8_567
B2 B3 B1 84.8(4) 10_557 8_567
B1 B3 B1 115.5(3) . 8_567
B3 B3 B4 124.9(2) 10_557 5_565
B2 B3 B4 32.1(4) 10_557 5_565
B1 B3 B4 103.6(3) . 5_565
B1 B3 B4 53.5(2) 8_567 5_565
B3 B3 B4 124.7(2) 10_557 .
B2 B3 B4 30.7(4) 10_557 .
B1 B3 B4 53.5(2) . .
B1 B3 B4 103.4(3) 8_567 .
B4 B3 B4 58.6(4) 5_565 .
B3 B3 B2 21.2(2) 10_557 .
B2 B3 B2 121.6(5) 10_557 .
B1 B3 B2 66.4(2) . .
B1 B3 B2 67.3(2) 8_567 .
B4 B3 B2 107.4(3) 5_565 .
B4 B3 B2 106.7(3) . .
B2 B4 B2 119.8(7) 10_557 12_667
B2 B4 B1 93.1(5) 10_557 .
B2 B4 B1 94.2(5) 12_667 .
B2 B4 C4A 111.8(6) 10_557 .
B2 B4 C4A 114.7(6) 12_667 .
B1 B4 C4A 120.7(5) . .
B2 B4 B4 32.6(4) 10_557 5_565
B2 B4 B4 90.9(4) 12_667 5_565
B1 B4 B4 111.8(3) . 5_565
C4A B4 B4 117.7(4) . 5_565
B2 B4 B4 91.4(4) 10_557 3_665
B2 B4 B4 32.1(4) 12_667 3_665
B1 B4 B4 112.4(3) . 3_665
C4A B4 B4 119.4(4) . 3_665
B4 B4 B4 60.000(2) 5_565 3_665
B2 B4 B3 125.0(4) 10_557 3_665
B2 B4 B3 33.2(4) 12_667 3_665
B1 B4 B3 62.1(3) . 3_665
C4A B4 B3 123.2(5) . 3_665
B4 B4 B3 109.3(3) 5_565 3_665
B4 B4 B3 61.0(3) 3_665 3_665
B2 B4 B3 32.3(4) 10_557 .
B2 B4 B3 124.6(4) 12_667 .
B1 B4 B3 61.5(3) . .
C4A B4 B3 120.5(5) . .
B4 B4 B3 60.4(3) 5_565 .
B4 B4 B3 108.9(3) 3_665 .
B3 B4 B3 109.4(4) 3_665 .
B2 B4 B2 60.9(3) 10_557 8_567
B2 B4 B2 60.8(3) 12_667 8_567
B1 B4 B2 111.2(3) . 8_567
C4A B4 B2 128.1(5) . 8_567
B4 B4 B2 30.07(19) 5_565 8_567
B4 B4 B2 30.57(18) 3_665 8_567
B3 B4 B2 82.4(3) 3_665 8_567
B3 B4 B2 81.5(3) . 8_567
B2 B4 C2A 144.5(6) 10_557 12_667
B2 B4 C2A 49.6(4) 12_667 12_667
B1 B4 C2A 119.6(4) . 12_667
C4A B4 C2A 65.2(4) . 12_667
B4 B4 C2A 114.5(3) 5_565 12_667
B4 B4 C2A 64.5(4) 3_665 12_667
B3 B4 C2A 67.4(3) 3_665 12_667
B3 B4 C2A 173.4(4) . 12_667
B2 B4 C2A 92.2(3) 8_567 12_667

loop_
_geom_bond_atom_site_label_1
_geom_bond_atom_site_label_2
_geom_bond_distance
_geom_bond_site_symmetry_2
Ag1 P1 2.4101(7) .
Ag1 P1 2.4101(7) 8_566
P1 C1 1.8179(18) 3_665
P1 C1 1.8179(18) .
P1 C1 1.8179(18) 5_565
C1 C2 1.387(3) .
C1 C6 1.388(3) .
C2 C3 1.390(3) .
C3 C4 1.373(3) .
C4 C5 1.376(3) .
C5 C6 1.393(3) .
C1A B1 1.589(5) .
C2A B2 1.601(6) .
C3A B3 1.617(6) 10_557
C4A B4 1.629(8) .
B1 B4 1.564(5) 10_557
B1 B4 1.564(5) .
B1 B3 1.710(5) 10_557
B1 B3 1.710(5) .
B1 B3 1.717(5) 12_667
B1 B3 1.717(5) 3_665
B1 B2 1.907(6) .
B1 B2 1.907(6) 10_557
B1 B2 1.933(6) 3_665
B1 B2 1.933(6) 12_667
B2 B4 1.011(7) 10_557
B2 B4 1.026(7) 8_567
B2 B3 1.056(7) 10_557
B2 B2 1.762(9) 5_565
B2 B2 1.762(9) 3_665
B2 B3 1.771(8) .
B2 B1 1.933(6) 8_567
B2 B4 2.018(7) 12_667
B3 B3 0.811(10) 10_557
B3 B2 1.056(7) 10_557
B3 B1 1.717(5) 8_567
B3 B4 1.754(7) 5_565
B3 B4 1.763(7) .
B4 B2 1.011(7) 10_557
B4 B2 1.026(7) 12_667
B4 B4 1.721(8) 5_565
B4 B4 1.721(8) 3_665
B4 B3 1.754(7) 3_665
B4 B2 2.018(7) 8_567
B4 C2A 2.063(8) 12_667
